data_7201395
loop_
_publ_author_name
'Neumann, Marcus Aurelius'
'Perrin, Marc-Antoine'

_publ_section_title
;
 Can crystal structure prediction guide experimentalists to a new
 polymorph of paracetamol?
;
_journal_issue 11
_journal_name_full CrystEngComm
_journal_page_first 2475
_journal_paper_doi 10.1039/b909819d
_journal_volume 11
_journal_year 2009
_space_group_IT_number 61
_symmetry_cell_setting orthorhombic
_symmetry_Int_Tables_number 61
_symmetry_space_group_name_Hall '-P 2ac 2ab'
_symmetry_space_group_name_H-M 'P b c a'
_cell_angle_alpha 90.000000
_cell_angle_beta 90.000000
_cell_angle_gamma 90.000000
_cell_length_a 8.649247
_cell_length_b 11.476095
_cell_length_c 30.237784
_cell_volume 3001.390
_cod_data_source_file b909819d.txt
_cod_data_source_block 47
_cod_struct_determination_method theoretical
_cod_database_code 7201395

loop_
_symmetry_equiv_pos_site_id
_symmetry_equiv_pos_as_xyz
1 x,y,z
2 -x+1/2,-y,z+1/2
3 -x,y+1/2,-z+1/2
4 x+1/2,-y+1/2,-z
5 -x,-y,-z
6 x+1/2,y,-z+1/2
7 x,-y+1/2,z+1/2
8 -x+1/2,y+1/2,z

loop_
_atom_site_label
_atom_site_type_symbol
_atom_site_fract_x
_atom_site_fract_y
_atom_site_fract_z
C0_0 C 0.569024 0.780564 0.061076
C1_0 C 0.701616 0.823564 0.040084
C2_0 C 0.576901 0.673364 0.083258
N3_0 N 0.436097 0.852244 0.059543
C4_0 C 0.839647 0.762218 0.041580
H5_0 H 0.695345 0.905182 0.021826
C6_0 C 0.716531 0.612615 0.085366
H7_0 H 0.475038 0.638737 0.099640
C8_0 C 0.285570 0.821222 0.060996
H9_0 H 0.459336 0.939949 0.057483
C10_0 C 0.849373 0.657325 0.065059
H11_0 H 0.940062 0.794432 0.023836
H12_0 H 0.723958 0.532165 0.104304
C13_0 C 0.173283 0.920249 0.054986
O14_0 O 0.242622 0.717558 0.065968
O15_0 O 0.986136 0.597790 0.068233
H16_0 H 0.133504 0.920276 0.020433
H17_0 H 0.072695 0.907133 0.076321
H18_0 H 0.223990 1.005491 0.062080
H19_0 H 1.077167 0.652828 0.065093
H17_1 H 0.613876 0.747284 0.165256
C13_1 C 0.674477 0.765601 0.196340
C8_1 C 0.788363 0.863003 0.189274
H16_1 H 0.729404 0.684554 0.206973
H18_1 H 0.588476 0.792917 0.220839
N3_1 N 0.938505 0.830211 0.188803
O14_1 O 0.746478 0.966778 0.183882
C0_1 C 1.071418 0.901810 0.185945
H9_1 H 0.960551 0.742045 0.189366
C1_1 C 1.078730 1.013633 0.204298
C2_1 C 1.204391 0.853952 0.166802
C4_1 C 1.217946 1.074391 0.204703
H5_1 H 0.976931 1.051437 0.219517
C6_1 C 1.343133 0.915056 0.167006
H7_1 H 1.198923 0.768220 0.151484
C10_1 C 1.352268 1.024873 0.186941
H11_1 H 1.223681 1.160262 0.219803
H12_1 H 1.445119 0.878071 0.151487
O15_1 O 1.488885 1.084243 0.189722
H19_1 H 1.580745 1.030305 0.185501
